data_4343751
loop_
_publ_author_name
'Chivers, T.'
'Laidlaw, W.G.'
'Fielding, L.'
'Trsic, M.'

_publ_section_title
;
 Synthesis and Structure of Salts of the Bicyclic Sulfur-Nitrogen Cation
 S4 N5(+) and a Comparison of the Electronic Structures of the Tetrasulfur
 Pentanitride(1+) and -(1-) Ions
;
_journal_name_full 'Inorganic Chemistry'
_journal_page_first 3379
_journal_page_last 3387
_journal_volume 18
_journal_year 1979
_chemical_formula_sum 'Cl N5 S4'
_chemical_name_systematic 'S4 N5 Cl'
_space_group_IT_number 62
_symmetry_space_group_name_Hall '-P 2ac 2n'
_symmetry_space_group_name_H-M 'P n m a'
_cell_angle_alpha 90
_cell_angle_beta 90
_cell_angle_gamma 90
_cell_formula_units_Z 4
_cell_length_a 17.491
_cell_length_b 7.819
_cell_length_c 4.838
_cell_volume 661.655
_citation_journal_id_ASTM INOCAJ
_cod_data_source_file Chivers_INOCAJ_1979_895.cif
_cod_data_source_block Cl1N5S4
_cod_original_cell_volume 661.6551
_cod_original_formula_sum 'Cl1 N5 S4'
_cod_database_code 4343751

loop_
_symmetry_equiv_pos_as_xyz
x,y,z
-x+1/2,-y,z+1/2
x+1/2,-y+1/2,-z+1/2
-x,y+1/2,-z
-x,-y,-z
x-1/2,y,-z-1/2
-x-1/2,y-1/2,z-1/2
x,-y-1/2,z

loop_
_atom_site_label
_atom_site_type_symbol
_atom_site_fract_x
_atom_site_fract_y
_atom_site_fract_z
_atom_site_occupancy
_atom_site_U_iso_or_equiv
Cl1 Cl-1 0.1317 0.75 0.5811 1 0.0
S2 S+4 0.0484 0.25 0.4756 1 0.0
S1 S+4 0.2063 0.25 0.4142 1 0.0
N3 N-3 0.0439 0.4143 0.25 1 0.0
N2 N-3 0.1966 0.4173 0.201 1 0.0
N1 N-3 0.132 0.25 0.62 1 0.0
S3 S+4 0.1107 0.5062 0.1566 1 0.0
